data_7230711
loop_
_publ_author_name
'Kalinowska-T\/lu\'scik, Justyna'
'Staro\'n, Jakub'
'Krawczuk, Anna'
'Mordalski, Stefan'
'Warszycki, Dawid'
'Sata\/la, Grzegorz'
'Hogendorf, Adam S.'
'Bojarski, Andrzej J.'

_publ_section_title
;
 The effect of the intramolecular C--H&#x22EF;O interactions on the
 conformational preferences of bis-arylsulfones -- 5-HT6 receptor
 antagonists and beyond
;
_journal_issue 33
_journal_name_full 'RSC Advances'
_journal_page_first 18672
_journal_paper_doi 10.1039/C8RA03107J
_journal_volume 8
_journal_year 2018
_chemical_formula_moiety 'C20 H24 N3, C2 H O4'
_chemical_formula_sum 'C22 H25 N3 O4'
_chemical_formula_weight 395.45
_space_group_IT_number 14
_symmetry_cell_setting monoclinic
_symmetry_Int_Tables_number 14
_symmetry_space_group_name_Hall '-P 2yn'
_symmetry_space_group_name_H-M 'P 1 21/n 1'
_atom_sites_solution_hydrogens mixed
_audit_creation_date 2015-09-23T23:36:50-00:00
_audit_creation_method 'WinGX routine CIF_UPDATE'
_audit_update_record
;
2017-05-15 deposited with the CCDC.
2018-05-16 downloaded from the CCDC.
;
_cell_angle_alpha 90
_cell_angle_beta 98.115(3)
_cell_angle_gamma 90
_cell_formula_units_Z 4
_cell_length_a 11.9809(4)
_cell_length_b 11.1869(3)
_cell_length_c 14.9549(5)
_cell_measurement_reflns_used 4665
_cell_measurement_temperature 120(2)
_cell_measurement_theta_max 29.5203
_cell_measurement_theta_min 2.9648
_cell_volume 1984.32(11)
_computing_cell_refinement
;
        CrysAlisPro, Agilent Technologies,
        Version 1.171.36.20 (release 27-06-2012 CrysAlis171 .NET)
        (compiled Jul 11 2012,15:38:31)
;
_computing_data_collection
;
        CrysAlisPro, Agilent Technologies,
        Version 1.171.36.20 (release 27-06-2012 CrysAlis171 .NET)
        (compiled Jul 11 2012,15:38:31)
;
_computing_data_reduction
;
        CrysAlisPro, Agilent Technologies,
        Version 1.171.36.20 (release 27-06-2012 CrysAlis171 .NET)
        (compiled Jul 11 2012,15:38:31)
;
_computing_structure_refinement 'SHELXL-2014/6 (Sheldrick, 2014)'
_diffrn_ambient_temperature 120(2)
_diffrn_detector_area_resol_mean 10.3756
_diffrn_measured_fraction_theta_full 0.998
_diffrn_measured_fraction_theta_max 0.942
_diffrn_measurement_device_type 'SuperNova, Dual, Cu at zero, Atlas'
_diffrn_measurement_method '\w scans'
_diffrn_orient_matrix_UB_11 0.032274
_diffrn_orient_matrix_UB_12 0.0151053
_diffrn_orient_matrix_UB_13 -0.0346393
_diffrn_orient_matrix_UB_21 -0.0494232
_diffrn_orient_matrix_UB_22 -0.0019939
_diffrn_orient_matrix_UB_23 -0.0322317
_diffrn_orient_matrix_UB_31 -0.0095357
_diffrn_orient_matrix_UB_32 0.0615637
_diffrn_orient_matrix_UB_33 0.0074739
_diffrn_radiation_monochromator mirror
_diffrn_radiation_type MoK\a
_diffrn_radiation_wavelength 0.71073
_diffrn_reflns_av_R_equivalents 0.0798
_diffrn_reflns_av_unetI/netI 0.1196
_diffrn_reflns_Laue_measured_fraction_full 0.998
_diffrn_reflns_Laue_measured_fraction_max 0.942
_diffrn_reflns_limit_h_max 16
_diffrn_reflns_limit_h_min -16
_diffrn_reflns_limit_k_max 14
_diffrn_reflns_limit_k_min -15
_diffrn_reflns_limit_l_max 20
_diffrn_reflns_limit_l_min -20
_diffrn_reflns_number 28581
_diffrn_reflns_point_group_measured_fraction_full 0.998
_diffrn_reflns_point_group_measured_fraction_max 0.942
_diffrn_reflns_theta_full 25.242
_diffrn_reflns_theta_max 29.586
_diffrn_reflns_theta_min 2.971
_exptl_absorpt_coefficient_mu 0.092
_exptl_absorpt_correction_T_max 1
_exptl_absorpt_correction_T_min 0.66522
_exptl_absorpt_correction_type multi-scan
_exptl_absorpt_process_details
;
        CrysAlisPro, Agilent Technologies,
        Version 1.171.36.20 (release 27-06-2012 CrysAlis171 .NET)
        (compiled Jul 11 2012,15:38:31)
        Empirical absorption correction using spherical harmonics,
 implemented in SCALE3 ABSPACK scaling algorithm.
;
_exptl_crystal_colour white
_exptl_crystal_density_diffrn 1.324
_exptl_crystal_description cube
_exptl_crystal_F_000 840
_exptl_crystal_size_max 0.3
_exptl_crystal_size_mid 0.3
_exptl_crystal_size_min 0.3
_refine_diff_density_max 0.261
_refine_diff_density_min -0.332
_refine_diff_density_rms 0.062
_refine_ls_extinction_method none
_refine_ls_goodness_of_fit_ref 1.085
_refine_ls_hydrogen_treatment mixed
_refine_ls_matrix_type full
_refine_ls_number_parameters 270
_refine_ls_number_reflns 5258
_refine_ls_number_restraints 0
_refine_ls_restrained_S_all 1.085
_refine_ls_R_factor_all 0.1107
_refine_ls_R_factor_gt 0.0569
_refine_ls_shift/su_max 0
_refine_ls_shift/su_mean 0
_refine_ls_structure_factor_coef Fsqd
_refine_ls_weighting_details 'w=1/[\s^2^(Fo^2^)+(0.0328P)^2^+0.8228P] where P=(Fo^2^+2Fc^2^)/3'
_refine_ls_weighting_scheme calc
_refine_ls_wR_factor_gt 0.1035
_refine_ls_wR_factor_ref 0.1289
_reflns_Friedel_coverage 0
_reflns_number_gt 3280
_reflns_number_total 5258
_reflns_threshold_expression 'I > 2\s(I)'
_cod_data_source_file c8ra03107j2.cif
_cod_data_source_block 4c
_cod_original_sg_symbol_H-M 'P 21/n'
_cod_database_code 7230711
_shelx_estimated_absorpt_t_min 0.973
_shelx_estimated_absorpt_t_max 0.973

loop_
_symmetry_equiv_pos_as_xyz
'x, y, z'
'-x+1/2, y+1/2, -z+1/2'
'-x, -y, -z'
'x-1/2, -y-1/2, z-1/2'

loop_
_atom_site_label
_atom_site_type_symbol
_atom_site_fract_x
_atom_site_fract_y
_atom_site_fract_z
_atom_site_U_iso_or_equiv
_atom_site_adp_type
_atom_site_occupancy
_atom_site_site_symmetry_order
_atom_site_calc_flag
_atom_site_refinement_flags_posn
_atom_site_refinement_flags_adp
O61 O 0.10255(11) 0.43985(12) 0.06274(9) 0.0256(3) Uani 1 1 d . .
O63 O -0.01010(11) 0.63516(13) 0.10259(10) 0.0271(3) Uani 1 1 d . .
O60 O 0.20195(12) 0.43721(13) 0.20148(10) 0.0306(4) Uani 1 1 d . .
N51 N 0.50485(12) 0.55911(13) 0.36851(11) 0.0198(4) Uani 1 1 d . .
O62 O 0.09927(12) 0.65076(12) 0.23369(10) 0.0301(4) Uani 1 1 d . .
N54 N 0.26800(13) 0.51907(14) 0.37154(12) 0.0218(4) Uani 1 1 d . .
C5 C 0.61698(15) 0.57829(17) 0.35109(13) 0.0202(4) Uani 1 1 d . .
C55 C 0.31916(15) 0.64128(17) 0.37886(14) 0.0225(4) Uani 1 1 d . .
H55A H 0.3426 0.6615 0.4432 0.027 Uiso 1 1 calc R U
H55B H 0.2627 0.701 0.3528 0.027 Uiso 1 1 calc R U
N1 N 0.81194(13) 0.82298(14) 0.38770(11) 0.0230(4) Uani 1 1 d . .
C56 C 0.41976(15) 0.64500(17) 0.32911(13) 0.0214(4) Uani 1 1 d . .
H56A H 0.3961 0.6256 0.2646 0.026 Uiso 1 1 calc R U
H56B H 0.4523 0.7265 0.3327 0.026 Uiso 1 1 calc R U
C4 C 0.66926(15) 0.68978(16) 0.37508(12) 0.0189(4) Uani 1 1 d . .
C14 C 1.15993(17) 0.78020(17) 0.62372(15) 0.0270(5) Uani 1 1 d . .
H14 H 1.2126 0.7615 0.6754 0.032 Uiso 1 1 calc R U
C52 C 0.45868(16) 0.43856(17) 0.35495(14) 0.0230(4) Uani 1 1 d . .
H52B H 0.5161 0.3792 0.3797 0.028 Uiso 1 1 calc R U
H52A H 0.4382 0.4228 0.2896 0.028 Uiso 1 1 calc R U
C60 C 0.13142(16) 0.47962(17) 0.14014(14) 0.0218(4) Uani 1 1 d . .
C9 C 0.78171(16) 0.70847(17) 0.35955(13) 0.0211(4) Uani 1 1 d . .
C61 C 0.07253(16) 0.59671(17) 0.16422(13) 0.0224(4) Uani 1 1 d . .
C6 C 0.68147(16) 0.49167(18) 0.31643(13) 0.0245(4) Uani 1 1 d . .
H6 H 0.6492 0.4154 0.3016 0.029 Uiso 1 1 calc R U
C15 C 1.19712(16) 0.81754(17) 0.54520(14) 0.0256(5) Uani 1 1 d . .
H15 H 1.2757 0.8239 0.5427 0.031 Uiso 1 1 calc R U
C11 C 1.00496(15) 0.83771(16) 0.47270(13) 0.0212(4) Uani 1 1 d . .
C16 C 1.12043(16) 0.84584(17) 0.46985(14) 0.0238(4) Uani 1 1 d . .
H16 H 1.1468 0.871 0.4159 0.029 Uiso 1 1 calc R U
C8 C 0.84522(16) 0.62162(18) 0.32336(13) 0.0258(5) Uani 1 1 d . .
H8 H 0.9206 0.6362 0.3135 0.031 Uiso 1 1 calc R U
C53 C 0.35536(16) 0.42653(18) 0.40195(14) 0.0248(4) Uani 1 1 d . .
H53A H 0.3222 0.3461 0.3897 0.03 Uiso 1 1 calc R U
H53B H 0.3781 0.4339 0.468 0.03 Uiso 1 1 calc R U
C2 C 0.72347(16) 0.87363(18) 0.42327(14) 0.0255(5) Uani 1 1 d . .
H2 H 0.7239 0.9515 0.4487 0.031 Uiso 1 1 calc R U
C10 C 0.92402(16) 0.87402(18) 0.39067(14) 0.0260(5) Uani 1 1 d . .
H10A H 0.9176 0.9623 0.3895 0.031 Uiso 1 1 calc R U
H10B H 0.9555 0.8491 0.3358 0.031 Uiso 1 1 calc R U
C3 C 0.63533(16) 0.79632(17) 0.41690(13) 0.0228(4) Uani 1 1 d . .
H3 H 0.5644 0.8103 0.4365 0.027 Uiso 1 1 calc R U
C7 C 0.79341(17) 0.51344(19) 0.30249(14) 0.0274(5) Uani 1 1 d . .
H7 H 0.8343 0.4517 0.278 0.033 Uiso 1 1 calc R U
C12 C 0.96836(17) 0.79889(18) 0.55203(14) 0.0269(5) Uani 1 1 d . .
H12 H 0.8899 0.7921 0.5549 0.032 Uiso 1 1 calc R U
C13 C 1.04531(17) 0.77010(18) 0.62685(14) 0.0288(5) Uani 1 1 d . .
H13 H 1.0194 0.7433 0.6806 0.035 Uiso 1 1 calc R U
C57 C 0.17083(17) 0.5103(2) 0.42388(15) 0.0312(5) Uani 1 1 d . .
H57A H 0.1391 0.4295 0.4179 0.047 Uiso 1 1 calc R U
H57C H 0.1969 0.5273 0.4877 0.047 Uiso 1 1 calc R U
H57B H 0.1129 0.5685 0.4004 0.047 Uiso 1 1 calc R U
H54 H 0.2395(18) 0.5024(19) 0.3082(16) 0.037(6) Uiso 1 1 d . .
H63 H -0.017(2) 0.586(2) 0.0533(18) 0.051(8) Uiso 1 1 d . .

loop_
_atom_site_aniso_label
_atom_site_aniso_U_11
_atom_site_aniso_U_22
_atom_site_aniso_U_33
_atom_site_aniso_U_23
_atom_site_aniso_U_13
_atom_site_aniso_U_12
O61 0.0226(7) 0.0325(8) 0.0204(8) -0.0047(6) -0.0015(6) 0.0007(6)
O63 0.0250(8) 0.0314(8) 0.0232(8) -0.0047(7) -0.0025(6) 0.0050(6)
O60 0.0314(8) 0.0330(8) 0.0243(8) -0.0048(6) -0.0071(6) 0.0087(7)
N51 0.0172(8) 0.0195(8) 0.0221(9) 0.0000(7) 0.0006(7) 0.0003(6)
O62 0.0293(8) 0.0336(8) 0.0253(8) -0.0065(7) -0.0038(6) 0.0017(6)
N54 0.0191(8) 0.0268(9) 0.0192(9) -0.0002(7) 0.0013(7) -0.0034(7)
C5 0.0191(9) 0.0243(10) 0.0158(10) 0.0015(8) -0.0022(8) 0.0024(8)
C55 0.0202(10) 0.0238(10) 0.0226(11) -0.0018(8) 0.0000(8) -0.0018(8)
N1 0.0165(8) 0.0257(9) 0.0261(9) 0.0029(7) 0.0007(7) -0.0010(7)
C56 0.0184(9) 0.0232(10) 0.0218(10) 0.0029(8) 0.0004(8) 0.0000(8)
C4 0.0179(9) 0.0229(9) 0.0150(9) 0.0019(7) -0.0007(7) 0.0027(8)
C14 0.0280(11) 0.0231(10) 0.0272(12) -0.0041(9) -0.0053(9) 0.0028(9)
C52 0.0225(10) 0.0201(9) 0.0255(11) -0.0012(8) -0.0001(8) -0.0009(8)
C60 0.0169(9) 0.0260(10) 0.0221(11) -0.0012(8) 0.0013(8) -0.0023(8)
C9 0.0208(10) 0.0255(10) 0.0159(10) 0.0041(8) -0.0012(8) 0.0002(8)
C61 0.0186(10) 0.0268(10) 0.0214(11) 0.0007(8) 0.0014(8) -0.0028(8)
C6 0.0256(10) 0.0245(10) 0.0218(11) -0.0044(8) -0.0023(9) 0.0015(8)
C15 0.0185(10) 0.0240(10) 0.0330(12) -0.0042(9) -0.0004(9) -0.0009(8)
C11 0.0195(9) 0.0192(10) 0.0249(11) -0.0008(8) 0.0026(8) -0.0013(8)
C16 0.0234(10) 0.0231(10) 0.0252(11) -0.0005(8) 0.0041(9) -0.0014(8)
C8 0.0168(10) 0.0370(12) 0.0231(11) 0.0030(9) 0.0012(8) 0.0039(8)
C53 0.0242(10) 0.0241(10) 0.0245(11) 0.0026(8) -0.0023(9) -0.0033(8)
C2 0.0226(10) 0.0237(10) 0.0293(12) -0.0012(9) 0.0004(9) 0.0029(8)
C10 0.0189(10) 0.0309(11) 0.0273(11) 0.0058(9) 0.0004(9) -0.0046(8)
C3 0.0192(10) 0.0257(10) 0.0228(11) -0.0004(8) 0.0004(8) 0.0000(8)
C7 0.0235(10) 0.0323(11) 0.0255(11) -0.0037(9) 0.0004(9) 0.0086(9)
C12 0.0206(10) 0.0315(11) 0.0295(12) 0.0034(9) 0.0065(9) 0.0015(9)
C13 0.0321(12) 0.0313(11) 0.0232(11) 0.0016(9) 0.0048(9) 0.0020(9)
C57 0.0263(11) 0.0389(12) 0.0294(12) 0.0022(10) 0.0072(9) -0.0059(9)

loop_
_atom_type_symbol
_atom_type_description
_atom_type_scat_dispersion_real
_atom_type_scat_dispersion_imag
_atom_type_scat_source
C C 0.0033 0.0016 'International Tables Vol C Tables 4.2.6.8 and 6.1.1.4'
H H 0 0 'International Tables Vol C Tables 4.2.6.8 and 6.1.1.4'
N N 0.0061 0.0033 'International Tables Vol C Tables 4.2.6.8 and 6.1.1.4'
O O 0.0106 0.006 'International Tables Vol C Tables 4.2.6.8 and 6.1.1.4'

loop_
_geom_angle_atom_site_label_1
_geom_angle_atom_site_label_2
_geom_angle_atom_site_label_3
_geom_angle
C61 O63 H63 110.0(16)
C5 N51 C52 117.61(15)
C5 N51 C56 116.76(15)
C52 N51 C56 108.76(14)
C57 N54 C55 111.26(15)
C57 N54 C53 111.02(16)
C55 N54 C53 110.38(14)
C57 N54 H54 107.6(13)
C55 N54 H54 109.2(13)
C53 N54 H54 107.2(13)
C6 C5 C4 117.39(17)
C6 C5 N51 123.71(17)
C4 C5 N51 118.79(16)
N54 C55 C56 109.74(15)
N54 C55 H55A 109.7
C56 C55 H55A 109.7
N54 C55 H55B 109.7
C56 C55 H55B 109.7
H55A C55 H55B 108.2
C2 N1 C9 108.50(15)
C2 N1 C10 125.87(17)
C9 N1 C10 125.10(16)
N51 C56 C55 110.13(16)
N51 C56 H56A 109.6
C55 C56 H56A 109.6
N51 C56 H56B 109.6
C55 C56 H56B 109.6
H56A C56 H56B 108.1
C9 C4 C5 119.02(17)
C9 C4 C3 106.53(16)
C5 C4 C3 134.43(17)
C15 C14 C13 119.66(19)
C15 C14 H14 120.2
C13 C14 H14 120.2
N51 C52 C53 109.65(16)
N51 C52 H52B 109.7
C53 C52 H52B 109.7
N51 C52 H52A 109.7
C53 C52 H52A 109.7
H52B C52 H52A 108.2
O61 C60 O60 128.20(18)
O61 C60 C61 116.22(17)
O60 C60 C61 115.59(17)
N1 C9 C8 129.25(18)
N1 C9 C4 107.58(16)
C8 C9 C4 123.16(18)
O62 C61 O63 121.19(18)
O62 C61 C60 123.25(18)
O63 C61 C60 115.56(17)
C5 C6 C7 121.88(19)
C5 C6 H6 119.1
C7 C6 H6 119.1
C14 C15 C16 120.32(19)
C14 C15 H15 119.8
C16 C15 H15 119.8
C12 C11 C16 118.72(18)
C12 C11 C10 122.27(17)
C16 C11 C10 119.00(18)
C15 C16 C11 120.48(19)
C15 C16 H16 119.8
C11 C16 H16 119.8
C7 C8 C9 116.68(18)
C7 C8 H8 121.7
C9 C8 H8 121.7
N54 C53 C52 112.35(16)
N54 C53 H53A 109.1
C52 C53 H53A 109.1
N54 C53 H53B 109.1
C52 C53 H53B 109.1
H53A C53 H53B 107.9
C3 C2 N1 110.19(17)
C3 C2 H2 124.9
N1 C2 H2 124.9
N1 C10 C11 113.83(16)
N1 C10 H10A 108.8
C11 C10 H10A 108.8
N1 C10 H10B 108.8
C11 C10 H10B 108.8
H10A C10 H10B 107.7
C2 C3 C4 107.16(17)
C2 C3 H3 126.4
C4 C3 H3 126.4
C8 C7 C6 121.84(19)
C8 C7 H7 119.1
C6 C7 H7 119.1
C13 C12 C11 120.53(18)
C13 C12 H12 119.7
C11 C12 H12 119.7
C12 C13 C14 120.3(2)
C12 C13 H13 119.9
C14 C13 H13 119.9
N54 C57 H57A 109.5
N54 C57 H57C 109.5
H57A C57 H57C 109.5
N54 C57 H57B 109.5
H57A C57 H57B 109.5
H57C C57 H57B 109.5

loop_
_geom_bond_atom_site_label_1
_geom_bond_atom_site_label_2
_geom_bond_distance
O61 C60 1.243(2)
O63 C61 1.325(2)
O63 H63 0.92(3)
O60 C60 1.250(2)
N51 C5 1.420(2)
N51 C52 1.461(2)
N51 C56 1.463(2)
O62 C61 1.206(2)
N54 C57 1.495(2)
N54 C55 1.496(2)
N54 C53 1.496(2)
N54 H54 0.98(2)
C5 C6 1.385(3)
C5 C4 1.419(3)
C55 C56 1.504(3)
C55 H55A 0.99
C55 H55B 0.99
N1 C2 1.374(2)
N1 C9 1.381(2)
N1 C10 1.454(2)
C56 H56A 0.99
C56 H56B 0.99
C4 C9 1.415(3)
C4 C3 1.431(3)
C14 C15 1.378(3)
C14 C13 1.385(3)
C14 H14 0.95
C52 C53 1.513(3)
C52 H52B 0.99
C52 H52A 0.99
C60 C61 1.554(3)
C9 C8 1.390(3)
C6 C7 1.407(3)
C6 H6 0.95
C15 C16 1.386(3)
C15 H15 0.95
C11 C12 1.391(3)
C11 C16 1.393(3)
C11 C10 1.508(3)
C16 H16 0.95
C8 C7 1.376(3)
C8 H8 0.95
C53 H53A 0.99
C53 H53B 0.99
C2 C3 1.358(3)
C2 H2 0.95
C10 H10A 0.99
C10 H10B 0.99
C3 H3 0.95
C7 H7 0.95
C12 C13 1.384(3)
C12 H12 0.95
C13 H13 0.95
C57 H57A 0.98
C57 H57C 0.98
C57 H57B 0.98

loop_
_geom_hbond_atom_site_label_D
_geom_hbond_atom_site_label_H
_geom_hbond_atom_site_label_A
_geom_hbond_distance_DH
_geom_hbond_distance_HA
_geom_hbond_distance_DA
_geom_hbond_angle_DHA
_geom_hbond_site_symmetry_A
C55 H55B O62 0.99 2.52 3.170(2) 123.2 .
C8 H8 O62 0.95 2.6 3.510(2) 160.9 1_655
C53 H53B N51 0.99 2.64 3.604(3) 163.9 3_666
C3 H3 O61 0.95 2.47 3.322(2) 149.1 2
C57 H57B O62 0.98 2.64 3.256(3) 121.1 .
N54 H54 O60 0.98(2) 1.76(2) 2.714(2) 166(2) .
N54 H54 O62 0.98(2) 2.51(2) 3.055(2) 115.2(16) .
O63 H63 O61 0.92(3) 2.17(2) 2.6791(19) 114.5(19) .
O63 H63 O61 0.92(3) 1.91(3) 2.697(2) 143(2) 3_565
C55 H55B O62 0.99 2.52 3.170(2) 123.2 .
C8 H8 O62 0.95 2.6 3.510(2) 160.9 1_655
C53 H53B N51 0.99 2.64 3.604(3) 163.9 3_666
C3 H3 O61 0.95 2.47 3.322(2) 149.1 2
C57 H57B O62 0.98 2.64 3.256(3) 121.1 .
N54 H54 O60 0.98(2) 1.76(2) 2.714(2) 166(2) .
N54 H54 O62 0.98(2) 2.51(2) 3.055(2) 115.2(16) .
O63 H63 O61 0.92(3) 2.17(2) 2.6791(19) 114.5(19) .
O63 H63 O61 0.92(3) 1.91(3) 2.697(2) 143(2) 3_565

loop_
_geom_torsion_atom_site_label_1
_geom_torsion_atom_site_label_2
_geom_torsion_atom_site_label_3
_geom_torsion_atom_site_label_4
_geom_torsion
C52 N51 C5 C6 4.5(3)
C56 N51 C5 C6 -127.6(2)
C52 N51 C5 C4 -171.65(17)
C56 N51 C5 C4 56.3(2)
C57 N54 C55 C56 177.35(16)
C53 N54 C55 C56 53.6(2)
C5 N51 C56 C55 -159.42(16)
C52 N51 C56 C55 64.6(2)
N54 C55 C56 N51 -60.7(2)
C6 C5 C4 C9 2.3(3)
N51 C5 C4 C9 178.74(17)
C6 C5 C4 C3 -175.4(2)
N51 C5 C4 C3 1.0(3)
C5 N51 C52 C53 163.38(16)
C56 N51 C52 C53 -61.0(2)
C2 N1 C9 C8 -176.7(2)
C10 N1 C9 C8 -4.7(3)
C2 N1 C9 C4 2.3(2)
C10 N1 C9 C4 174.38(17)
C5 C4 C9 N1 179.48(16)
C3 C4 C9 N1 -2.2(2)
C5 C4 C9 C8 -1.4(3)
C3 C4 C9 C8 176.94(18)
O61 C60 C61 O62 -173.28(19)
O60 C60 C61 O62 6.9(3)
O61 C60 C61 O63 6.3(2)
O60 C60 C61 O63 -173.54(17)
C4 C5 C6 C7 -2.0(3)
N51 C5 C6 C7 -178.22(18)
C13 C14 C15 C16 0.5(3)
C14 C15 C16 C11 0.4(3)
C12 C11 C16 C15 -1.0(3)
C10 C11 C16 C15 177.53(18)
N1 C9 C8 C7 178.93(19)
C4 C9 C8 C7 0.0(3)
C57 N54 C53 C52 -175.90(16)
C55 N54 C53 C52 -52.0(2)
N51 C52 C53 N54 55.8(2)
C9 N1 C2 C3 -1.6(2)
C10 N1 C2 C3 -173.55(18)
C2 N1 C10 C11 90.2(2)
C9 N1 C10 C11 -80.5(2)
C12 C11 C10 N1 -22.8(3)
C16 C11 C10 N1 158.75(18)
N1 C2 C3 C4 0.2(2)
C9 C4 C3 C2 1.3(2)
C5 C4 C3 C2 179.2(2)
C9 C8 C7 C6 0.4(3)
C5 C6 C7 C8 0.6(3)
C16 C11 C12 C13 0.6(3)
C10 C11 C12 C13 -177.86(19)
C11 C12 C13 C14 0.3(3)
C15 C14 C13 C12 -0.9(3)
